data_7713452
loop_
_publ_author_name
'Li, Yafei'
'Chen, Pengfei'
'Zhu, Qin'
'Zhu, Congqing'

_publ_section_title
;
 Magnesium Complexes Supported by Dianionic Double Layer
 Nitrogen-Phosphorus Ligand: Synthesis and Reactivity Study
;
_journal_name_full 'Dalton Transactions'
_journal_paper_doi 10.1039/D3DT01657A
_journal_year 2023
_chemical_formula_moiety 'C34 H77 Au2 Cl2 Mg2 N6 P4'
_chemical_formula_sum 'C34 H77 Au2 Cl2 Mg2 N6 P4'
_chemical_formula_weight 1207.34
_space_group_crystal_system triclinic
_space_group_IT_number 2
_space_group_name_Hall '-P 1'
_space_group_name_H-M_alt 'P -1'
_atom_sites_solution_hydrogens mixed
_atom_sites_solution_primary iterative
_audit_creation_date 2023-03-01
_audit_creation_method
;
Olex2 1.5-beta
(compiled 2023.01.27 svn.rdd5efbe3 for OlexSys, GUI svn.r6708)
;
_audit_update_record
;
2023-03-19 deposited with the CCDC.	2023-07-12 downloaded from the CCDC.
;
_cell_angle_alpha 78.19(5)
_cell_angle_beta 87.56(4)
_cell_angle_gamma 65.18(7)
_cell_formula_units_Z 2
_cell_length_a 12.441(18)
_cell_length_b 13.95(3)
_cell_length_c 16.13(3)
_cell_measurement_reflns_used 5906
_cell_measurement_temperature 190(2)
_cell_measurement_theta_max 26.826
_cell_measurement_theta_min 2.266
_cell_volume 2484(8)
_computing_cell_refinement 'SAINT v8.37A (Bruker, 2015)'
_computing_data_reduction 'SAINT v8.37A (Bruker, 2015)'
_computing_molecular_graphics 'Olex2 1.5-beta (Dolomanov et al., 2009)'
_computing_publication_material 'Olex2 1.5-beta (Dolomanov et al., 2009)'
_computing_structure_refinement 'SHELXL 2013/2 (Sheldrick, 2015)'
_computing_structure_solution 'olex2.solve 1.5-beta (Bourhis et al., 2015)'
_diffrn_ambient_temperature 190.00
_diffrn_measured_fraction_theta_full 0.997
_diffrn_measured_fraction_theta_max 0.993
_diffrn_measurement_device_type 'Bruker APEX-II CCD'
_diffrn_measurement_method '\f and \w scans'
_diffrn_radiation_type MoK\a
_diffrn_radiation_wavelength 0.71073
_diffrn_reflns_av_R_equivalents 0.0720
_diffrn_reflns_av_unetI/netI 0.1120
_diffrn_reflns_Laue_measured_fraction_full 0.997
_diffrn_reflns_Laue_measured_fraction_max 0.993
_diffrn_reflns_limit_h_max 13
_diffrn_reflns_limit_h_min -16
_diffrn_reflns_limit_k_max 18
_diffrn_reflns_limit_k_min -18
_diffrn_reflns_limit_l_max 20
_diffrn_reflns_limit_l_min -20
_diffrn_reflns_number 23756
_diffrn_reflns_point_group_measured_fraction_full 0.997
_diffrn_reflns_point_group_measured_fraction_max 0.993
_diffrn_reflns_theta_full 25.242
_diffrn_reflns_theta_max 27.491
_diffrn_reflns_theta_min 1.862
_diffrn_source_current 40.0
_diffrn_source_power 2.0
_diffrn_source_voltage 50.0
_diffrn_standards_number 0
_exptl_absorpt_coefficient_mu 6.193
_exptl_absorpt_correction_T_max 0.7456
_exptl_absorpt_correction_T_min 0.5681
_exptl_absorpt_correction_type multi-scan
_exptl_absorpt_process_details
'SADABS-2016/2 (Bruker,2016/2) was used for absorption correction. wR2(int) was 0.1386 before and 0.0678 after correction. The Ratio of minimum to maximum transmission is 0.7619. The \l/2 correction factor is Not present.'
_exptl_crystal_colour 'metallic light colourless'
_exptl_crystal_colour_lustre metallic
_exptl_crystal_colour_modifier light
_exptl_crystal_colour_primary colourless
_exptl_crystal_density_diffrn 1.615
_exptl_crystal_description block
_exptl_crystal_F_000 1198
_exptl_crystal_size_max 0.2
_exptl_crystal_size_mid 0.18
_exptl_crystal_size_min 0.18
_refine_diff_density_max 1.411
_refine_diff_density_min -1.555
_refine_diff_density_rms 0.178
_refine_ls_extinction_method none
_refine_ls_goodness_of_fit_ref 1.017
_refine_ls_hydrogen_treatment mixed
_refine_ls_matrix_type full
_refine_ls_number_parameters 502
_refine_ls_number_reflns 11309
_refine_ls_number_restraints 81
_refine_ls_restrained_S_all 1.019
_refine_ls_R_factor_all 0.1067
_refine_ls_R_factor_gt 0.0557
_refine_ls_shift/su_max 0.001
_refine_ls_shift/su_mean 0.000
_refine_ls_structure_factor_coef Fsqd
_refine_ls_weighting_details
;
 w=1/[\s^2^(Fo^2^)+(0.0365P)^2^+3.1117P]
 where P=(Fo^2^+2Fc^2^)/3
;
_refine_ls_weighting_scheme calc
_refine_ls_wR_factor_gt 0.1116
_refine_ls_wR_factor_ref 0.1324
_reflns_Friedel_coverage 0.000
_reflns_number_gt 7163
_reflns_number_total 11309
_reflns_threshold_expression 'I > 2\s(I)'
_cod_data_source_file d3dt01657a2.cif
_cod_data_source_block t-2_a
_cod_original_cell_volume 2483(8)
_cod_database_code 7713452
_shelxl_version_number 2013-2
_shelx_space_group_comment
;
The symmetry employed for this shelxl refinement is uniquely defined
by the following loop, which should always be used as a source of
symmetry information in preference to the above space-group names.
They are only intended as comments.
;
_shelx_estimated_absorpt_t_max 0.402
_shelx_estimated_absorpt_t_min 0.371
_olex2_refinement_description
;
1. Fixed Uiso
 At 1.2 times of:
  All C(H) groups, All C(H,H) groups
 At 1.5 times of:
  All C(H,H,H) groups
2. Restrained distances
 C32-C34
 1.53 with sigma of 0.01
 N5-C33 \\sim N5-C33A
 with sigma of 0.02
 Cl1A-Mg2 \\sim Cl1-Mg2
 with sigma of 0.02
 Cl2-Mg2 \\sim Cl2A-Mg2
 with sigma of 0.02
 Cl1-Mg1 \\sim Cl1A-Mg1
 with sigma of 0.02
 Cl2-Mg1 \\sim Cl2A-Mg1
 with sigma of 0.02
3. Rigid bond restraints
 Cl2
 with sigma for 1-2 distances of 0.001 and sigma for 1-3 distances of 0.001
4. Uiso/Uaniso restraints and constraints
C12 \\sim N5: within 2A with sigma of 0.01 and sigma for terminal atoms of 0.02
within 2A
C33A \\sim C33: within 2A with sigma of 0.01 and sigma for terminal atoms of
0.02 within 2A
Cl1 \\sim Cl2 \\sim Cl1A \\sim Cl2A: within 2A with sigma of 0.01 and sigma for
terminal atoms of 0.02 within 2A
Uanis(C34) \\sim Ueq, Uanis(C32) \\sim Ueq: with sigma of 0.01 and sigma for
terminal atoms of 0.02
Uanis(C33) \\sim Ueq: with sigma of 0.01 and sigma for terminal atoms of 0.02
Uanis(C28) \\sim Ueq: with sigma of 0.01 and sigma for terminal atoms of 0.02
5. Rigid body (RIGU) restrains
 C33A
 with sigma for 1-2 distances of 0.004 and sigma for 1-3 distances of 0.004
 C33
 with sigma for 1-2 distances of 0.004 and sigma for 1-3 distances of 0.004
 Mg2, Mg1, Cl1, Cl2, Cl2A, Cl1A
 with sigma for 1-2 distances of 0.01 and sigma for 1-3 distances of 0.02
6. Others
 Sof(C33A)=Sof(H33D)=Sof(H33E)=Sof(H33F)=1-FVAR(1)
 Sof(C33)=Sof(H33A)=Sof(H33B)=Sof(H33C)=FVAR(1)
 Sof(Cl1A)=Sof(Cl2A)=1-FVAR(2)
 Sof(Cl1)=Sof(Cl2)=FVAR(2)
7.a Ternary CH refined with riding coordinates:
 C3(H3), C4(H4), C7(H7), C8(H8), C11(H11), C12(H12), C15(H15), C19(H19)
7.b Secondary CH2 refined with riding coordinates:
 C1(H1A,H1B), C5(H5A,H5B), C9(H9A,H9B), C34(H34A,H34B), C32(H32A,H32B),
 C35(H35A,H35B), C28(H28A,H28B)
7.c Idealised Me refined as rotating group:
 C6(H6A,H6B,H6C), C10(H10A,H10B,H10C), C13(H13A,H13B,H13C), C14(H14A,H14B,
 H14C), C16(H16A,H16B,H16C), C17(H17A,H17B,H17C), C18(H18A,H18B,H18C), C20(H20A,
 H20B,H20C), C21(H21A,H21B,H21C), C22(H22A,H22B,H22C), C24(H24A,H24B,H24C),
 C25(H25A,H25B,H25C), C26(H26A,H26B,H26C), C27(H27A,H27B,H27C), C29(H29A,H29B,
 H29C), C30(H30A,H30B,H30C), C31(H31A,H31B,H31C), C33(H33A,H33B,H33C),
 C33A(H33D,H33E,H33F)
;
_olex2_submission_special_instructions 'No special instructions were received'

loop_
_space_group_symop_operation_xyz
'x, y, z'
'-x, -y, -z'

loop_
_atom_site_label
_atom_site_type_symbol
_atom_site_fract_x
_atom_site_fract_y
_atom_site_fract_z
_atom_site_U_iso_or_equiv
_atom_site_adp_type
_atom_site_occupancy
_atom_site_site_symmetry_order
_atom_site_calc_flag
_atom_site_refinement_flags_posn
_atom_site_refinement_flags_adp
_atom_site_refinement_flags_occupancy
_atom_site_disorder_assembly
_atom_site_disorder_group
Au2 Au 0.61079(3) 0.44871(2) 0.74618(2) 0.03715(12) Uani 1 1 d . . . . .
Au1 Au 0.54807(3) 0.87114(3) 0.82901(2) 0.03680(11) Uani 1 1 d . . . . .
P1 P 0.8108(2) 0.40744(17) 0.74345(17) 0.0379(6) Uani 1 1 d . . . . .
P2 P 0.7383(2) 0.84368(19) 0.79349(17) 0.0391(6) Uani 1 1 d . . . . .
P3 P 0.3482(2) 0.91633(19) 0.84410(17) 0.0418(6) Uani 1 1 d . . . . .
P4 P 0.4081(2) 0.50183(18) 0.73624(19) 0.0428(7) Uani 1 1 d . . . . .
Mg1 Mg 0.7033(3) 0.6779(2) 0.6872(2) 0.0352(7) Uani 1 1 d D U . . .
Mg2 Mg 0.4003(3) 0.7503(2) 0.7074(2) 0.0403(8) Uani 1 1 d D U . . .
Cl1 Cl 0.5795(18) 0.594(3) 0.769(4) 0.085(7) Uani 0.044(4) 1 d D U P A 1
N1 N 0.7767(6) 0.7770(5) 0.7168(5) 0.0358(18) Uani 1 1 d . . . . .
N2 N 0.8305(7) 0.6797(6) 0.5725(5) 0.042(2) Uani 1 1 d . . . . .
N6 N 0.3029(7) 0.8685(6) 0.7776(5) 0.047(2) Uani 1 1 d . . . . .
N3 N 0.8255(6) 0.5179(5) 0.7077(5) 0.0385(19) Uani 1 1 d . . . . .
N4 N 0.3401(7) 0.6318(5) 0.7023(6) 0.048(2) Uani 1 1 d . . . . .
N5 N 0.2263(7) 0.8519(6) 0.6219(5) 0.046(2) Uani 1 1 d D . . . .
C1 C 0.8754(9) 0.7799(8) 0.6666(6) 0.048(3) Uani 1 1 d . . . . .
H1A H 0.9499 0.7183 0.6915 0.058 Uiso 1 1 calc R U . . .
H1B H 0.8834 0.8475 0.6668 0.058 Uiso 1 1 calc R U . . .
C2 C 0.9347(9) 0.5762(8) 0.5942(8) 0.060(4) Uani 1 1 d . . . . .
H2 H 0.999(9) 0.576(8) 0.581(7) 0.072 Uiso 1 1 d . U . . .
C3 C 0.8459(9) 0.7788(9) 0.8874(7) 0.056(3) Uani 1 1 d . . . . .
H3 H 0.8123 0.8185 0.9342 0.067 Uiso 1 1 calc R U . . .
C4 C 0.7434(10) 0.9757(7) 0.7606(7) 0.051(3) Uani 1 1 d . . . . .
H4 H 0.8268 0.9639 0.7476 0.061 Uiso 1 1 calc R U . . .
C5 C 0.9423(8) 0.5165(8) 0.6847(7) 0.056(3) Uani 1 1 d . . . . .
H5A H 1.0023 0.4409 0.6909 0.067 Uiso 1 1 calc R U . . .
H5B H 0.9670 0.5512 0.7233 0.067 Uiso 1 1 calc R U . . .
C6 C 0.6635(10) 1.0389(8) 0.6792(7) 0.062(3) Uani 1 1 d . . . . .
H6A H 0.5812 1.0515 0.6911 0.093 Uiso 1 1 calc R U . . .
H6B H 0.6902 0.9969 0.6346 0.093 Uiso 1 1 calc R U . . .
H6C H 0.6683 1.1083 0.6603 0.093 Uiso 1 1 calc R U . . .
C7 C 0.2685(9) 1.0649(8) 0.8270(7) 0.054(3) Uani 1 1 d . . . . .
H7 H 0.1821 1.0847 0.8347 0.065 Uiso 1 1 calc R U . . .
C8 C 0.3537(10) 0.4549(8) 0.8386(8) 0.061(3) Uani 1 1 d . . . . .
H8 H 0.4043 0.3758 0.8571 0.073 Uiso 1 1 calc R U . . .
C9 C 0.8539(9) 0.7737(7) 0.5752(7) 0.053(3) Uani 1 1 d . . . . .
H9A H 0.7854 0.8402 0.5482 0.064 Uiso 1 1 calc R U . . .
H9B H 0.9243 0.7693 0.5424 0.064 Uiso 1 1 calc R U . . .
C10 C 0.8573(11) 0.6616(9) 0.9161(8) 0.077(4) Uani 1 1 d . . . . .
H10A H 0.8899 0.6220 0.8706 0.116 Uiso 1 1 calc R U . . .
H10B H 0.7789 0.6631 0.9288 0.116 Uiso 1 1 calc R U . . .
H10C H 0.9104 0.6256 0.9670 0.116 Uiso 1 1 calc R U . . .
C11 C 0.8811(9) 0.3378(8) 0.8498(7) 0.059(3) Uani 1 1 d . . . . .
H11 H 0.8772 0.2662 0.8640 0.071 Uiso 1 1 calc R U . . .
C12 C 0.3155(10) 0.8723(9) 0.9551(7) 0.063(3) Uani 1 1 d . . . . .
H12 H 0.3400 0.9127 0.9892 0.075 Uiso 1 1 calc R U . . .
C13 C 0.7887(11) 0.6898(10) 0.4869(7) 0.070(3) Uani 1 1 d . . . . .
H13A H 0.7668 0.6304 0.4853 0.104 Uiso 1 1 calc R U . . .
H13B H 0.8518 0.6870 0.4477 0.104 Uiso 1 1 calc R U . . .
H13C H 0.7194 0.7589 0.4700 0.104 Uiso 1 1 calc R U . . .
C14 C 0.3139(11) 1.1095(8) 0.8898(9) 0.079(4) Uani 1 1 d . . . . .
H14A H 0.2939 1.0850 0.9473 0.119 Uiso 1 1 calc R U . . .
H14B H 0.2767 1.1886 0.8751 0.119 Uiso 1 1 calc R U . . .
H14C H 0.4002 1.0835 0.8873 0.119 Uiso 1 1 calc R U . . .
C15 C 0.3770(9) 0.4299(8) 0.6632(8) 0.060(3) Uani 1 1 d . . . . .
H15 H 0.2895 0.4523 0.6578 0.072 Uiso 1 1 calc R U . . .
C16 C 0.4418(11) 0.3039(8) 0.6977(9) 0.087(5) Uani 1 1 d . . . . .
H16A H 0.4263 0.2664 0.6577 0.130 Uiso 1 1 calc R U . . .
H16B H 0.4119 0.2850 0.7530 0.130 Uiso 1 1 calc R U . . .
H16C H 0.5273 0.2822 0.7038 0.130 Uiso 1 1 calc R U . . .
C17 C 0.8862(11) 0.1960(8) 0.7141(9) 0.092(5) Uani 1 1 d . . . . .
H17A H 0.9188 0.1707 0.7728 0.138 Uiso 1 1 calc R U . . .
H17B H 0.9349 0.1442 0.6799 0.138 Uiso 1 1 calc R U . . .
H17C H 0.8047 0.2023 0.7128 0.138 Uiso 1 1 calc R U . . .
C18 C 0.8314(11) 0.3498(9) 0.5879(8) 0.076(4) Uani 1 1 d . . . . .
H18A H 0.7528 0.3496 0.5873 0.114 Uiso 1 1 calc R U . . .
H18B H 0.8821 0.3037 0.5505 0.114 Uiso 1 1 calc R U . . .
H18C H 0.8240 0.4236 0.5680 0.114 Uiso 1 1 calc R U . . .
C19 C 0.8864(9) 0.3068(8) 0.6779(8) 0.057(3) Uani 1 1 d . . . . .
H19 H 0.9709 0.2965 0.6751 0.068 Uiso 1 1 calc R U . . .
C20 C 0.2847(11) 1.1123(8) 0.7371(8) 0.075(4) Uani 1 1 d . . . . .
H20A H 0.3685 1.0974 0.7300 0.113 Uiso 1 1 calc R U . . .
H20B H 0.2367 1.1905 0.7252 0.113 Uiso 1 1 calc R U . . .
H20C H 0.2595 1.0798 0.6978 0.113 Uiso 1 1 calc R U . . .
C21 C 0.7049(11) 1.0396(8) 0.8304(8) 0.071(4) Uani 1 1 d . . . . .
H21A H 0.7034 1.1114 0.8098 0.107 Uiso 1 1 calc R U . . .
H21B H 0.7609 1.0017 0.8796 0.107 Uiso 1 1 calc R U . . .
H21C H 0.6255 1.0471 0.8469 0.107 Uiso 1 1 calc R U . . .
C22 C 1.0056(11) 0.3199(10) 0.8597(8) 0.083(4) Uani 1 1 d . . . . .
H22A H 1.0503 0.2876 0.8134 0.125 Uiso 1 1 calc R U . . .
H22B H 1.0401 0.2712 0.9141 0.125 Uiso 1 1 calc R U . . .
H22C H 1.0094 0.3891 0.8580 0.125 Uiso 1 1 calc R U . . .
C24 C 0.8113(11) 0.4055(10) 0.9172(7) 0.078(4) Uani 1 1 d . . . . .
H24A H 0.8298 0.4681 0.9128 0.117 Uiso 1 1 calc R U . . .
H24B H 0.8348 0.3604 0.9743 0.117 Uiso 1 1 calc R U . . .
H24C H 0.7260 0.4303 0.9065 0.117 Uiso 1 1 calc R U . . .
C25 C 0.3918(14) 0.7561(11) 0.9893(9) 0.110(6) Uani 1 1 d . . . . .
H25A H 0.3804 0.7384 1.0501 0.165 Uiso 1 1 calc R U . . .
H25B H 0.4752 0.7420 0.9807 0.165 Uiso 1 1 calc R U . . .
H25C H 0.3702 0.7115 0.9597 0.165 Uiso 1 1 calc R U . . .
C26 C 0.2241(11) 0.4698(11) 0.8330(9) 0.101(5) Uani 1 1 d . . . . .
H26A H 0.1715 0.5470 0.8184 0.151 Uiso 1 1 calc R U . . .
H26B H 0.2036 0.4378 0.8878 0.151 Uiso 1 1 calc R U . . .
H26C H 0.2147 0.4341 0.7891 0.151 Uiso 1 1 calc R U . . .
C27 C 0.9672(10) 0.7768(11) 0.8701(8) 0.089(5) Uani 1 1 d . . . . .
H27A H 1.0189 0.7405 0.9217 0.134 Uiso 1 1 calc R U . . .
H27B H 0.9600 0.8509 0.8529 0.134 Uiso 1 1 calc R U . . .
H27C H 1.0014 0.7376 0.8246 0.134 Uiso 1 1 calc R U . . .
C29 C 0.4215(11) 0.4577(10) 0.5784(8) 0.078(4) Uani 1 1 d . . . . .
H29A H 0.5078 0.4325 0.5833 0.117 Uiso 1 1 calc R U . . .
H29B H 0.3844 0.5361 0.5579 0.117 Uiso 1 1 calc R U . . .
H29C H 0.4016 0.4227 0.5383 0.117 Uiso 1 1 calc R U . . .
C30 C 0.3737(13) 0.5100(11) 0.9036(9) 0.101(5) Uani 1 1 d . . . . .
H30A H 0.4538 0.5070 0.8997 0.151 Uiso 1 1 calc R U . . .
H30B H 0.3648 0.4733 0.9604 0.151 Uiso 1 1 calc R U . . .
H30C H 0.3154 0.5855 0.8930 0.151 Uiso 1 1 calc R U . . .
C31 C 0.1826(12) 0.9044(12) 0.9704(9) 0.104(5) Uani 1 1 d . . . . .
H31A H 0.1548 0.8614 0.9435 0.156 Uiso 1 1 calc R U . . .
H31B H 0.1373 0.9812 0.9459 0.156 Uiso 1 1 calc R U . . .
H31C H 0.1713 0.8909 1.0315 0.156 Uiso 1 1 calc R U . . .
Cl2 Cl 0.5240(18) 0.842(2) 0.648(6) 0.093(7) Uani 0.044(4) 1 d D U P A 1
C34 C 0.1408(13) 0.9120(12) 0.6724(9) 0.108(5) Uani 1 1 d D U . . .
H34A H 0.0773 0.8862 0.6785 0.130 Uiso 1 1 calc R U . . .
H34B H 0.1048 0.9882 0.6415 0.130 Uiso 1 1 calc R U . . .
C32 C 0.1808(12) 0.9096(12) 0.7591(9) 0.097(5) Uani 1 1 d D U . . .
H32A H 0.1438 0.9843 0.7688 0.116 Uiso 1 1 calc R U . . .
H32B H 0.1488 0.8665 0.8006 0.116 Uiso 1 1 calc R U . . .
C33 C 0.222(2) 0.942(2) 0.5556(16) 0.082(8) Uani 0.67(4) 1 d D U P B 1
H33A H 0.2549 0.9843 0.5785 0.123 Uiso 0.67(4) 1 calc R U P B 1
H33B H 0.1401 0.9872 0.5349 0.123 Uiso 0.67(4) 1 calc R U P B 1
H33C H 0.2696 0.9136 0.5087 0.123 Uiso 0.67(4) 1 calc R U P B 1
C33A C 0.246(4) 0.879(5) 0.5318(15) 0.093(12) Uani 0.33(4) 1 d D U P B 2
H33D H 0.3032 0.9108 0.5248 0.140 Uiso 0.33(4) 1 calc R U P B 2
H33E H 0.1706 0.9308 0.5017 0.140 Uiso 0.33(4) 1 calc R U P B 2
H33F H 0.2765 0.8133 0.5085 0.140 Uiso 0.33(4) 1 calc R U P B 2
C35 C 0.1966(10) 0.7743(9) 0.5945(9) 0.078(4) Uani 1 1 d . . . . .
H35A H 0.2428 0.7524 0.5448 0.094 Uiso 1 1 calc R U . . .
H35B H 0.1114 0.8082 0.5764 0.094 Uiso 1 1 calc R U . . .
C28 C 0.2208(11) 0.6756(9) 0.6627(9) 0.080(4) Uani 1 1 d . U . . .
H28A H 0.1617 0.6942 0.7065 0.096 Uiso 1 1 calc R U . . .
H28B H 0.2121 0.6198 0.6378 0.096 Uiso 1 1 calc R U . . .
Cl1A Cl 0.5746(3) 0.6552(2) 0.8048(2) 0.0743(11) Uani 0.956(4) 1 d D U P A 2
Cl2A Cl 0.5281(3) 0.7690(3) 0.5935(3) 0.0863(12) Uani 0.956(4) 1 d D U P A 2

loop_
_atom_site_aniso_label
_atom_site_aniso_U_11
_atom_site_aniso_U_22
_atom_site_aniso_U_33
_atom_site_aniso_U_23
_atom_site_aniso_U_13
_atom_site_aniso_U_12
Au2 0.0279(2) 0.03138(18) 0.0528(3) -0.00912(16) 0.00544(18) -0.01308(15)
Au1 0.0322(2) 0.0449(2) 0.0410(2) -0.01944(16) 0.01063(18) -0.01963(17)
P1 0.0263(12) 0.0345(12) 0.0517(17) -0.0108(11) 0.0020(12) -0.0110(10)
P2 0.0363(14) 0.0489(13) 0.0432(16) -0.0182(11) 0.0084(12) -0.0253(12)
P3 0.0347(14) 0.0478(13) 0.0490(17) -0.0212(12) 0.0131(13) -0.0190(12)
P4 0.0264(13) 0.0338(12) 0.071(2) -0.0117(12) 0.0103(13) -0.0156(10)
Mg1 0.0331(17) 0.0342(14) 0.043(2) -0.0141(13) 0.0055(15) -0.0163(13)
Mg2 0.0419(19) 0.0342(15) 0.050(2) -0.0122(14) 0.0057(16) -0.0195(14)
Cl1 0.065(10) 0.065(10) 0.128(10) -0.044(10) 0.008(10) -0.019(9)
N1 0.033(4) 0.044(4) 0.036(5) -0.014(3) 0.013(4) -0.020(4)
N2 0.039(5) 0.047(4) 0.040(5) -0.014(4) 0.009(4) -0.019(4)
N6 0.034(5) 0.060(5) 0.062(6) -0.034(4) 0.019(4) -0.025(4)
N3 0.023(4) 0.038(4) 0.052(5) -0.008(4) 0.001(4) -0.011(3)
N4 0.032(4) 0.036(4) 0.080(7) -0.010(4) 0.003(5) -0.018(4)
N5 0.043(5) 0.045(4) 0.048(5) -0.009(4) -0.007(4) -0.017(4)
C1 0.045(6) 0.060(6) 0.055(7) -0.023(5) 0.021(5) -0.033(5)
C2 0.039(6) 0.051(6) 0.086(9) -0.018(6) 0.039(6) -0.018(5)
C3 0.050(7) 0.082(7) 0.043(7) -0.007(6) 0.005(6) -0.037(6)
C4 0.059(7) 0.054(6) 0.060(7) -0.031(5) 0.028(6) -0.036(6)
C5 0.027(5) 0.048(6) 0.085(9) -0.005(5) -0.001(6) -0.011(5)
C6 0.059(7) 0.053(6) 0.070(9) -0.002(6) 0.006(7) -0.025(6)
C7 0.038(6) 0.054(6) 0.069(8) -0.027(6) 0.012(6) -0.013(5)
C8 0.059(8) 0.060(6) 0.075(9) -0.012(6) 0.021(7) -0.038(6)
C9 0.058(7) 0.053(6) 0.057(7) -0.020(5) 0.030(6) -0.030(5)
C10 0.073(9) 0.094(9) 0.057(8) 0.012(7) -0.029(7) -0.037(8)
C11 0.046(6) 0.051(6) 0.063(8) 0.014(5) -0.009(6) -0.016(5)
C12 0.061(8) 0.086(8) 0.064(8) -0.037(7) 0.032(7) -0.045(7)
C13 0.081(9) 0.098(9) 0.050(8) -0.023(7) 0.009(7) -0.054(8)
C14 0.084(10) 0.057(7) 0.103(11) -0.040(7) 0.016(9) -0.027(7)
C15 0.040(6) 0.050(6) 0.099(10) -0.023(6) -0.005(6) -0.023(5)
C16 0.090(10) 0.044(6) 0.134(13) -0.028(7) -0.007(10) -0.029(7)
C17 0.077(10) 0.051(7) 0.142(14) -0.054(8) -0.021(9) -0.002(6)
C18 0.073(9) 0.089(9) 0.075(10) -0.039(8) 0.019(8) -0.035(8)
C19 0.036(6) 0.054(6) 0.086(9) -0.038(6) 0.012(6) -0.016(5)
C20 0.080(10) 0.050(6) 0.088(10) -0.017(6) 0.002(8) -0.018(6)
C21 0.103(10) 0.060(7) 0.079(9) -0.039(6) 0.034(8) -0.052(7)
C22 0.057(8) 0.105(10) 0.061(9) -0.002(7) 0.000(7) -0.016(8)
C24 0.062(8) 0.109(10) 0.049(8) -0.014(7) 0.003(7) -0.023(8)
C25 0.130(15) 0.111(11) 0.069(11) -0.002(9) 0.031(10) -0.042(11)
C26 0.060(9) 0.127(11) 0.117(13) 0.015(10) 0.016(9) -0.060(9)
C27 0.049(8) 0.151(12) 0.071(10) -0.002(9) -0.002(7) -0.054(9)
C29 0.074(9) 0.092(9) 0.091(11) -0.048(8) 0.005(8) -0.043(8)
C30 0.101(12) 0.132(12) 0.085(11) -0.037(10) 0.056(10) -0.062(11)
C31 0.082(11) 0.160(14) 0.091(12) -0.044(10) 0.050(9) -0.067(11)
Cl2 0.055(10) 0.106(10) 0.121(11) -0.033(10) 0.005(10) -0.033(9)
C34 0.086(8) 0.116(8) 0.111(9) -0.058(7) -0.007(7) -0.014(6)
C32 0.072(7) 0.125(8) 0.100(8) -0.050(7) 0.017(7) -0.037(6)
C33 0.077(12) 0.064(12) 0.099(13) 0.032(10) -0.027(10) -0.043(11)
C33A 0.077(18) 0.08(2) 0.10(2) 0.045(18) -0.028(17) -0.03(2)
C35 0.053(8) 0.066(7) 0.115(12) -0.029(7) -0.042(8) -0.016(6)
C28 0.063(7) 0.063(6) 0.121(9) -0.009(6) -0.010(6) -0.037(5)
Cl1A 0.0543(19) 0.0557(17) 0.123(3) -0.0402(18) 0.014(2) -0.0239(15)
Cl2A 0.0460(19) 0.104(3) 0.116(3) -0.031(2) 0.008(2) -0.0354(19)

loop_
_atom_type_symbol
_atom_type_description
_atom_type_scat_dispersion_real
_atom_type_scat_dispersion_imag
_atom_type_scat_source
C C 0.0033 0.0016 'International Tables Vol C Tables 4.2.6.8 and 6.1.1.4'
H H 0.0000 0.0000 'International Tables Vol C Tables 4.2.6.8 and 6.1.1.4'
Au Au -2.0133 8.8022 'International Tables Vol C Tables 4.2.6.8 and 6.1.1.4'
Cl Cl 0.1484 0.1585 'International Tables Vol C Tables 4.2.6.8 and 6.1.1.4'
Mg Mg 0.0486 0.0363 'International Tables Vol C Tables 4.2.6.8 and 6.1.1.4'
N N 0.0061 0.0033 'International Tables Vol C Tables 4.2.6.8 and 6.1.1.4'
P P 0.1023 0.0942 'International Tables Vol C Tables 4.2.6.8 and 6.1.1.4'

loop_
_geom_angle_atom_site_label_1
_geom_angle_atom_site_label_2
_geom_angle_atom_site_label_3
_geom_angle
_geom_angle_site_symmetry_1
_geom_angle_site_symmetry_3
_geom_angle_publ_flag
P1 Au2 P4 174.33(9) . . ?
P2 Au1 P3 171.06(10) . . ?
N3 P1 Au2 108.0(3) . . ?
N3 P1 C11 113.6(5) . . ?
N3 P1 C19 111.3(5) . . ?
C11 P1 Au2 109.6(4) . . ?
C11 P1 C19 103.3(5) . . ?
C19 P1 Au2 111.0(4) . . ?
N1 P2 Au1 109.6(3) . . ?
N1 P2 C3 113.0(5) . . ?
N1 P2 C4 110.7(4) . . ?
C3 P2 Au1 112.4(3) . . ?
C4 P2 Au1 108.5(3) . . ?
C4 P2 C3 102.3(5) . . ?
N6 P3 Au1 108.9(3) . . ?
N6 P3 C7 111.9(5) . . ?
N6 P3 C12 112.8(5) . . ?
C7 P3 Au1 108.6(4) . . ?
C7 P3 C12 102.5(5) . . ?
C12 P3 Au1 111.9(4) . . ?
N4 P4 Au2 110.3(3) . . ?
N4 P4 C8 112.6(5) . . ?
N4 P4 C15 110.7(5) . . ?
C8 P4 Au2 111.0(4) . . ?
C15 P4 Au2 108.4(4) . . ?
C15 P4 C8 103.7(5) . . ?
N1 Mg1 Cl1 131.8(19) . . ?
N1 Mg1 N2 78.8(3) . . ?
N1 Mg1 Cl2 85.6(15) . . ?
N1 Mg1 Cl1A 106.8(2) . . ?
N1 Mg1 Cl2A 115.2(3) . . ?
N2 Mg1 Cl1 148.1(18) . . ?
N2 Mg1 Cl2 105.6(15) . . ?
N2 Mg1 Cl1A 173.5(2) . . ?
N2 Mg1 Cl2A 92.2(3) . . ?
N3 Mg1 Cl1 81.3(9) . . ?
N3 Mg1 N1 111.6(4) . . ?
N3 Mg1 N2 78.1(3) . . ?
N3 Mg1 Cl2 162.8(16) . . ?
N3 Mg1 Cl1A 96.6(2) . . ?
N3 Mg1 Cl2A 129.0(3) . . ?
Cl2 Mg1 Cl1 87.8(8) . . ?
Cl2A Mg1 Cl1A 88.3(2) . . ?
Cl1 Mg2 Cl2 88.6(9) . . ?
N6 Mg2 Cl1 120.8(19) . . ?
N6 Mg2 N5 78.2(4) . . ?
N6 Mg2 Cl2 93.6(18) . . ?
N6 Mg2 Cl1A 96.8(3) . . ?
N6 Mg2 Cl2A 125.9(3) . . ?
N4 Mg2 Cl1 82.7(13) . . ?
N4 Mg2 N6 117.4(3) . . ?
N4 Mg2 N5 78.9(3) . . ?
N4 Mg2 Cl2 148(2) . . ?
N4 Mg2 Cl1A 103.7(3) . . ?
N4 Mg2 Cl2A 113.0(3) . . ?
N5 Mg2 Cl1 158.4(19) . . ?
N5 Mg2 Cl2 101.0(12) . . ?
N5 Mg2 Cl1A 175.0(3) . . ?
N5 Mg2 Cl2A 93.6(3) . . ?
Cl2A Mg2 Cl1A 89.1(2) . . ?
Mg2 Cl1 Mg1 90.3(7) . . ?
P2 N1 Mg1 126.0(4) . . ?
C1 N1 P2 118.7(6) . . ?
C1 N1 Mg1 115.2(6) . . ?
C2 N2 Mg1 104.8(5) . . ?
C2 N2 C9 114.0(8) . . ?
C9 N2 Mg1 102.7(5) . . ?
C13 N2 Mg1 119.5(6) . . ?
C13 N2 C2 107.3(9) . . ?
C13 N2 C9 108.6(8) . . ?
P3 N6 Mg2 130.0(5) . . ?
C32 N6 P3 118.6(7) . . ?
C32 N6 Mg2 111.4(8) . . ?
P1 N3 Mg1 131.3(4) . . ?
C5 N3 P1 121.2(6) . . ?
C5 N3 Mg1 107.5(5) . . ?
P4 N4 Mg2 128.5(5) . . ?
C28 N4 P4 118.0(7) . . ?
C28 N4 Mg2 113.5(6) . . ?
C34 N5 Mg2 107.1(8) . . ?
C34 N5 C33 97.8(16) . . ?
C34 N5 C33A 130(2) . . ?
C34 N5 C35 112.6(10) . . ?
C33 N5 Mg2 118.5(10) . . ?
C33A N5 Mg2 114(2) . . ?
C35 N5 Mg2 105.2(6) . . ?
C35 N5 C33 115.4(15) . . ?
C35 N5 C33A 82(3) . . ?
N1 C1 H1A 109.8 . . ?
N1 C1 H1B 109.8 . . ?
N1 C1 C9 109.5(8) . . ?
H1A C1 H1B 108.2 . . ?
C9 C1 H1A 109.8 . . ?
C9 C1 H1B 109.8 . . ?
N2 C2 H2 117(7) . . ?
N2 C2 C5 114.4(8) . . ?
C5 C2 H2 111(8) . . ?
P2 C3 H3 108.7 . . ?
C10 C3 P2 106.8(8) . . ?
C10 C3 H3 108.7 . . ?
C27 C3 P2 114.2(8) . . ?
C27 C3 H3 108.7 . . ?
C27 C3 C10 109.6(10) . . ?
P2 C4 H4 108.5 . . ?
C6 C4 P2 109.3(7) . . ?
C6 C4 H4 108.5 . . ?
C21 C4 P2 111.3(7) . . ?
C21 C4 H4 108.5 . . ?
C21 C4 C6 110.6(9) . . ?
N3 C5 C2 109.6(9) . . ?
N3 C5 H5A 109.7 . . ?
N3 C5 H5B 109.7 . . ?
C2 C5 H5A 109.7 . . ?
C2 C5 H5B 109.7 . . ?
H5A C5 H5B 108.2 . . ?
C4 C6 H6A 109.5 . . ?
C4 C6 H6B 109.5 . . ?
C4 C6 H6C 109.5 . . ?
H6A C6 H6B 109.5 . . ?
H6A C6 H6C 109.5 . . ?
H6B C6 H6C 109.5 . . ?
P3 C7 H7 108.9 . . ?
C14 C7 P3 111.3(8) . . ?
C14 C7 H7 108.9 . . ?
C20 C7 P3 108.4(7) . . ?
C20 C7 H7 108.9 . . ?
C20 C7 C14 110.5(10) . . ?
P4 C8 H8 107.3 . . ?
C26 C8 P4 114.0(9) . . ?
C26 C8 H8 107.3 . . ?
C30 C8 P4 108.4(7) . . ?
C30 C8 H8 107.3 . . ?
C30 C8 C26 112.2(10) . . ?
N2 C9 C1 111.6(7) . . ?
N2 C9 H9A 109.3 . . ?
N2 C9 H9B 109.3 . . ?
C1 C9 H9A 109.3 . . ?
C1 C9 H9B 109.3 . . ?
H9A C9 H9B 108.0 . . ?
C3 C10 H10A 109.5 . . ?
C3 C10 H10B 109.5 . . ?
C3 C10 H10C 109.5 . . ?
H10A C10 H10B 109.5 . . ?
H10A C10 H10C 109.5 . . ?
H10B C10 H10C 109.5 . . ?
P1 C11 H11 108.4 . . ?
C22 C11 P1 115.1(8) . . ?
C22 C11 H11 108.4 . . ?
C22 C11 C24 106.6(11) . . ?
C24 C11 P1 109.8(7) . . ?
C24 C11 H11 108.4 . . ?
P3 C12 H12 105.3 . . ?
C25 C12 P3 111.8(8) . . ?
C25 C12 H12 105.3 . . ?
C25 C12 C31 113.5(10) . . ?
C31 C12 P3 114.6(10) . . ?
C31 C12 H12 105.3 . . ?
N2 C13 H13A 109.5 . . ?
N2 C13 H13B 109.5 . . ?
N2 C13 H13C 109.5 . . ?
H13A C13 H13B 109.5 . . ?
H13A C13 H13C 109.5 . . ?
H13B C13 H13C 109.5 . . ?
C7 C14 H14A 109.5 . . ?
C7 C14 H14B 109.5 . . ?
C7 C14 H14C 109.5 . . ?
H14A C14 H14B 109.5 . . ?
H14A C14 H14C 109.5 . . ?
H14B C14 H14C 109.5 . . ?
P4 C15 H15 109.6 . . ?
C16 C15 P4 110.1(9) . . ?
C16 C15 H15 109.6 . . ?
C29 C15 P4 108.9(7) . . ?
C29 C15 H15 109.6 . . ?
C29 C15 C16 109.1(9) . . ?
C15 C16 H16A 109.5 . . ?
C15 C16 H16B 109.5 . . ?
C15 C16 H16C 109.5 . . ?
H16A C16 H16B 109.5 . . ?
H16A C16 H16C 109.5 . . ?
H16B C16 H16C 109.5 . . ?
H17A C17 H17B 109.5 . . ?
H17A C17 H17C 109.5 . . ?
H17B C17 H17C 109.5 . . ?
C19 C17 H17A 109.5 . . ?
C19 C17 H17B 109.5 . . ?
C19 C17 H17C 109.5 . . ?
H18A C18 H18B 109.5 . . ?
H18A C18 H18C 109.5 . . ?
H18B C18 H18C 109.5 . . ?
C19 C18 H18A 109.5 . . ?
C19 C18 H18B 109.5 . . ?
C19 C18 H18C 109.5 . . ?
P1 C19 H19 107.6 . . ?
C17 C19 P1 113.5(8) . . ?
C17 C19 H19 107.6 . . ?
C18 C19 P1 109.8(7) . . ?
C18 C19 C17 110.4(10) . . ?
C18 C19 H19 107.6 . . ?
C7 C20 H20A 109.5 . . ?
C7 C20 H20B 109.5 . . ?
C7 C20 H20C 109.5 . . ?
H20A C20 H20B 109.5 . . ?
H20A C20 H20C 109.5 . . ?
H20B C20 H20C 109.5 . . ?
C4 C21 H21A 109.5 . . ?
C4 C21 H21B 109.5 . . ?
C4 C21 H21C 109.5 . . ?
H21A C21 H21B 109.5 . . ?
H21A C21 H21C 109.5 . . ?
H21B C21 H21C 109.5 . . ?
C11 C22 H22A 109.5 . . ?
C11 C22 H22B 109.5 . . ?
C11 C22 H22C 109.5 . . ?
H22A C22 H22B 109.5 . . ?
H22A C22 H22C 109.5 . . ?
H22B C22 H22C 109.5 . . ?
C11 C24 H24A 109.5 . . ?
C11 C24 H24B 109.5 . . ?
C11 C24 H24C 109.5 . . ?
H24A C24 H24B 109.5 . . ?
H24A C24 H24C 109.5 . . ?
H24B C24 H24C 109.5 . . ?
C12 C25 H25A 109.5 . . ?
C12 C25 H25B 109.5 . . ?
C12 C25 H25C 109.5 . . ?
H25A C25 H25B 109.5 . . ?
H25A C25 H25C 109.5 . . ?
H25B C25 H25C 109.5 . . ?
C8 C26 H26A 109.5 . . ?
C8 C26 H26B 109.5 . . ?
C8 C26 H26C 109.5 . . ?
H26A C26 H26B 109.5 . . ?
H26A C26 H26C 109.5 . . ?
H26B C26 H26C 109.5 . . ?
C3 C27 H27A 109.5 . . ?
C3 C27 H27B 109.5 . . ?
C3 C27 H27C 109.5 . . ?
H27A C27 H27B 109.5 . . ?
H27A C27 H27C 109.5 . . ?
H27B C27 H27C 109.5 . . ?
C15 C29 H29A 109.5 . . ?
C15 C29 H29B 109.5 . . ?
C15 C29 H29C 109.5 . . ?
H29A C29 H29B 109.5 . . ?
H29A C29 H29C 109.5 . . ?
H29B C29 H29C 109.5 . . ?
C8 C30 H30A 109.5 . . ?
C8 C30 H30B 109.5 . . ?
C8 C30 H30C 109.5 . . ?
H30A C30 H30B 109.5 . . ?
H30A C30 H30C 109.5 . . ?
H30B C30 H30C 109.5 . . ?
C12 C31 H31A 109.5 . . ?
C12 C31 H31B 109.5 . . ?
C12 C31 H31C 109.5 . . ?
H31A C31 H31B 109.5 . . ?
H31A C31 H31C 109.5 . . ?
H31B C31 H31C 109.5 . . ?
Mg1 Cl2 Mg2 91.7(7) . . ?
N5 C34 H34A 108.0 . . ?
N5 C34 H34B 108.0 . . ?
N5 C34 C32 117.4(12) . . ?
H34A C34 H34B 107.2 . . ?
C32 C34 H34A 108.0 . . ?
C32 C34 H34B 108.0 . . ?
N6 C32 C34 118.0(11) . . ?
N6 C32 H32A 107.8 . . ?
N6 C32 H32B 107.8 . . ?
C34 C32 H32A 107.8 . . ?
C34 C32 H32B 107.8 . . ?
H32A C32 H32B 107.1 . . ?
N5 C33 H33A 109.5 . . ?
N5 C33 H33B 109.5 . . ?
N5 C33 H33C 109.5 . . ?
H33A C33 H33B 109.5 . . ?
H33A C33 H33C 109.5 . . ?
H33B C33 H33C 109.5 . . ?
N5 C33A H33D 109.5 . . ?
N5 C33A H33E 109.5 . . ?
N5 C33A H33F 109.5 . . ?
H33D C33A H33E 109.5 . . ?
H33D C33A H33F 109.5 . . ?
H33E C33A H33F 109.5 . . ?
N5 C35 H35A 109.1 . . ?
N5 C35 H35B 109.1 . . ?
N5 C35 C28 112.7(11) . . ?
H35A C35 H35B 107.8 . . ?
C28 C35 H35A 109.1 . . ?
C28 C35 H35B 109.1 . . ?
N4 C28 C35 111.8(9) . . ?
N4 C28 H28A 109.3 . . ?
N4 C28 H28B 109.3 . . ?
C35 C28 H28A 109.3 . . ?
C35 C28 H28B 109.3 . . ?
H28A C28 H28B 107.9 . . ?
Mg2 Cl1A Mg1 90.2(2) . . ?
Mg1 Cl2A Mg2 92.3(2) . . ?

loop_
_geom_bond_atom_site_label_1
_geom_bond_atom_site_label_2
_geom_bond_distance
_geom_bond_site_symmetry_2
_geom_bond_publ_flag
Au2 P1 2.307(4) . ?
Au2 P4 2.313(4) . ?
Au1 P2 2.300(4) . ?
Au1 P3 2.310(4) . ?
P1 N3 1.614(7) . ?
P1 C11 1.839(11) . ?
P1 C19 1.841(10) . ?
P2 N1 1.634(8) . ?
P2 C3 1.871(12) . ?
P2 C4 1.836(10) . ?
P3 N6 1.603(9) . ?
P3 C7 1.848(10) . ?
P3 C12 1.856(11) . ?
P4 N4 1.627(8) . ?
P4 C8 1.856(10) . ?
P4 C15 1.842(11) . ?
Mg1 Cl1 2.49(2) . ?
Mg1 N1 2.082(8) . ?
Mg1 N2 2.385(8) . ?
Mg1 N3 2.072(8) . ?
Mg1 Cl2 2.42(2) . ?
Mg1 Cl1A 2.487(5) . ?
Mg1 Cl2A 2.412(6) . ?
Mg2 Cl1 2.43(2) . ?
Mg2 N6 2.107(8) . ?
Mg2 N4 2.097(8) . ?
Mg2 N5 2.339(9) . ?
Mg2 Cl2 2.44(2) . ?
Mg2 Cl1A 2.440(6) . ?
Mg2 Cl2A 2.424(5) . ?
N1 C1 1.453(10) . ?
N2 C2 1.465(12) . ?
N2 C9 1.466(11) . ?
N2 C13 1.455(13) . ?
N6 C32 1.402(14) . ?
N3 C5 1.477(11) . ?
N4 C28 1.464(14) . ?
N5 C34 1.399(14) . ?
N5 C33 1.454(14) . ?
N5 C33A 1.46(2) . ?
N5 C35 1.432(13) . ?
C1 H1A 0.9900 . ?
C1 H1B 0.9900 . ?
C1 C9 1.535(14) . ?
C2 H2 0.82(10) . ?
C2 C5 1.511(15) . ?
C3 H3 1.0000 . ?
C3 C10 1.552(15) . ?
C3 C27 1.512(14) . ?
C4 H4 1.0000 . ?
C4 C6 1.546(15) . ?
C4 C21 1.515(13) . ?
C5 H5A 0.9900 . ?
C5 H5B 0.9900 . ?
C6 H6A 0.9800 . ?
C6 H6B 0.9800 . ?
C6 H6C 0.9800 . ?
C7 H7 1.0000 . ?
C7 C14 1.528(16) . ?
C7 C20 1.507(14) . ?
C8 H8 1.0000 . ?
C8 C26 1.542(15) . ?
C8 C30 1.505(16) . ?
C9 H9A 0.9900 . ?
C9 H9B 0.9900 . ?
C10 H10A 0.9800 . ?
C10 H10B 0.9800 . ?
C10 H10C 0.9800 . ?
C11 H11 1.0000 . ?
C11 C22 1.472(15) . ?
C11 C24 1.574(15) . ?
C12 H12 1.0000 . ?
C12 C25 1.489(16) . ?
C12 C31 1.544(15) . ?
C13 H13A 0.9800 . ?
C13 H13B 0.9800 . ?
C13 H13C 0.9800 . ?
C14 H14A 0.9800 . ?
C14 H14B 0.9800 . ?
C14 H14C 0.9800 . ?
C15 H15 1.0000 . ?
C15 C16 1.579(13) . ?
C15 C29 1.492(15) . ?
C16 H16A 0.9800 . ?
C16 H16B 0.9800 . ?
C16 H16C 0.9800 . ?
C17 H17A 0.9800 . ?
C17 H17B 0.9800 . ?
C17 H17C 0.9800 . ?
C17 C19 1.538(14) . ?
C18 H18A 0.9800 . ?
C18 H18B 0.9800 . ?
C18 H18C 0.9800 . ?
C18 C19 1.521(16) . ?
C19 H19 1.0000 . ?
C20 H20A 0.9800 . ?
C20 H20B 0.9800 . ?
C20 H20C 0.9800 . ?
C21 H21A 0.9800 . ?
C21 H21B 0.9800 . ?
C21 H21C 0.9800 . ?
C22 H22A 0.9800 . ?
C22 H22B 0.9800 . ?
C22 H22C 0.9800 . ?
C24 H24A 0.9800 . ?
C24 H24B 0.9800 . ?
C24 H24C 0.9800 . ?
C25 H25A 0.9800 . ?
C25 H25B 0.9800 . ?
C25 H25C 0.9800 . ?
C26 H26A 0.9800 . ?
C26 H26B 0.9800 . ?
C26 H26C 0.9800 . ?
C27 H27A 0.9800 . ?
C27 H27B 0.9800 . ?
C27 H27C 0.9800 . ?
C29 H29A 0.9800 . ?
C29 H29B 0.9800 . ?
C29 H29C 0.9800 . ?
C30 H30A 0.9800 . ?
C30 H30B 0.9800 . ?
C30 H30C 0.9800 . ?
C31 H31A 0.9800 . ?
C31 H31B 0.9800 . ?
C31 H31C 0.9800 . ?
C34 H34A 0.9900 . ?
C34 H34B 0.9900 . ?
C34 C32 1.494(9) . ?
C32 H32A 0.9900 . ?
C32 H32B 0.9900 . ?
C33 H33A 0.9800 . ?
C33 H33B 0.9800 . ?
C33 H33C 0.9800 . ?
C33A H33D 0.9800 . ?
C33A H33E 0.9800 . ?
C33A H33F 0.9800 . ?
C35 H35A 0.9900 . ?
C35 H35B 0.9900 . ?
C35 C28 1.501(15) . ?
C28 H28A 0.9900 . ?
C28 H28B 0.9900 . ?

loop_
_geom_torsion_atom_site_label_1
_geom_torsion_atom_site_label_2
_geom_torsion_atom_site_label_3
_geom_torsion_atom_site_label_4
_geom_torsion
_geom_torsion_site_symmetry_1
_geom_torsion_site_symmetry_2
_geom_torsion_site_symmetry_3
_geom_torsion_site_symmetry_4
_geom_torsion_publ_flag
Au2 P1 N3 Mg1 11.9(7) . . . . ?
Au2 P1 N3 C5 -169.7(7) . . . . ?
Au2 P1 C11 C22 -172.1(8) . . . . ?
Au2 P1 C11 C24 -51.9(8) . . . . ?
Au2 P1 C19 C17 -65.5(9) . . . . ?
Au2 P1 C19 C18 58.6(8) . . . . ?
Au2 P4 N4 Mg2 -22.3(7) . . . . ?
Au2 P4 N4 C28 158.0(8) . . . . ?
Au2 P4 C8 C26 -170.0(8) . . . . ?
Au2 P4 C8 C30 64.4(9) . . . . ?
Au2 P4 C15 C16 59.9(8) . . . . ?
Au2 P4 C15 C29 -59.8(8) . . . . ?
Au1 P2 N1 Mg1 -23.2(6) . . . . ?
Au1 P2 N1 C1 160.8(6) . . . . ?
Au1 P2 C3 C10 68.7(8) . . . . ?
Au1 P2 C3 C27 -170.0(8) . . . . ?
Au1 P2 C4 C6 -64.2(7) . . . . ?
Au1 P2 C4 C21 58.2(9) . . . . ?
Au1 P3 N6 Mg2 15.6(7) . . . . ?
Au1 P3 N6 C32 -162.9(9) . . . . ?
Au1 P3 C7 C14 -58.8(8) . . . . ?
Au1 P3 C7 C20 63.0(9) . . . . ?
Au1 P3 C12 C25 -51.6(11) . . . . ?
Au1 P3 C12 C31 177.5(8) . . . . ?
P1 N3 C5 C2 124.8(8) . . . . ?
P2 N1 C1 C9 -147.4(6) . . . . ?
P3 N6 C32 C34 148.9(11) . . . . ?
P4 N4 C28 C35 -147.7(9) . . . . ?
Mg1 N1 C1 C9 36.2(9) . . . . ?
Mg1 N2 C2 C5 -12.9(11) . . . . ?
Mg1 N2 C9 C1 41.6(9) . . . . ?
Mg1 N3 C5 C2 -56.4(9) . . . . ?
Mg2 N6 C32 C34 -29.9(16) . . . . ?
Mg2 N4 C28 C35 32.5(13) . . . . ?
Mg2 N5 C34 C32 7.5(16) . . . . ?
Mg2 N5 C35 C28 38.3(11) . . . . ?
N1 P2 C3 C10 -56.0(8) . . . . ?
N1 P2 C3 C27 65.3(10) . . . . ?
N1 P2 C4 C6 56.1(8) . . . . ?
N1 P2 C4 C21 178.5(8) . . . . ?
N1 C1 C9 N2 -54.1(10) . . . . ?
N2 C2 C5 N3 45.4(13) . . . . ?
N6 P3 C7 C14 -179.1(7) . . . . ?
N6 P3 C7 C20 -57.3(9) . . . . ?
N6 P3 C12 C25 71.7(11) . . . . ?
N6 P3 C12 C31 -59.2(10) . . . . ?
N3 P1 C11 C22 -51.2(10) . . . . ?
N3 P1 C11 C24 69.0(9) . . . . ?
N3 P1 C19 C17 174.1(8) . . . . ?
N3 P1 C19 C18 -61.8(9) . . . . ?
N4 P4 C8 C26 65.9(10) . . . . ?
N4 P4 C8 C30 -59.8(10) . . . . ?
N4 P4 C15 C16 -179.1(7) . . . . ?
N4 P4 C15 C29 61.3(9) . . . . ?
N5 C34 C32 N6 14(2) . . . . ?
N5 C35 C28 N4 -49.2(15) . . . . ?
C2 N2 C9 C1 -71.2(10) . . . . ?
C3 P2 N1 Mg1 103.1(6) . . . . ?
C3 P2 N1 C1 -72.9(8) . . . . ?
C3 P2 C4 C6 176.8(7) . . . . ?
C3 P2 C4 C21 -60.8(9) . . . . ?
C4 P2 N1 Mg1 -142.8(5) . . . . ?
C4 P2 N1 C1 41.2(9) . . . . ?
C4 P2 C3 C10 -175.1(7) . . . . ?
C4 P2 C3 C27 -53.8(10) . . . . ?
C7 P3 N6 Mg2 135.8(6) . . . . ?
C7 P3 N6 C32 -42.8(10) . . . . ?
C7 P3 C12 C25 -167.7(10) . . . . ?
C7 P3 C12 C31 61.3(10) . . . . ?
C8 P4 N4 Mg2 102.3(7) . . . . ?
C8 P4 N4 C28 -77.5(10) . . . . ?
C8 P4 C15 C16 -58.2(9) . . . . ?
C8 P4 C15 C29 -177.8(8) . . . . ?
C9 N2 C2 C5 98.6(10) . . . . ?
C11 P1 N3 Mg1 -109.9(7) . . . . ?
C11 P1 N3 C5 68.6(9) . . . . ?
C11 P1 C19 C17 51.9(10) . . . . ?
C11 P1 C19 C18 176.0(8) . . . . ?
C12 P3 N6 Mg2 -109.3(6) . . . . ?
C12 P3 N6 C32 72.2(11) . . . . ?
C12 P3 C7 C14 59.8(9) . . . . ?
C12 P3 C7 C20 -178.5(9) . . . . ?
C13 N2 C2 C5 -141.0(10) . . . . ?
C13 N2 C9 C1 169.2(9) . . . . ?
C15 P4 N4 Mg2 -142.2(6) . . . . ?
C15 P4 N4 C28 38.0(10) . . . . ?
C15 P4 C8 C26 -53.7(10) . . . . ?
C15 P4 C8 C30 -179.4(9) . . . . ?
C19 P1 N3 Mg1 134.0(6) . . . . ?
C19 P1 N3 C5 -47.5(10) . . . . ?
C19 P1 C11 C22 69.5(10) . . . . ?
C19 P1 C11 C24 -170.3(8) . . . . ?
C34 N5 C35 C28 -78.0(13) . . . . ?
C33 N5 C34 C32 -115.6(17) . . . . ?
C33 N5 C35 C28 170.9(16) . . . . ?
C33A N5 C34 C32 -138(3) . . . . ?
C33A N5 C35 C28 151(2) . . . . ?
C35 N5 C34 C32 122.7(14) . . . . ?
